data_2230703
loop_
_publ_author_name
'Aghabozorg, Hossein'
'Gholizadeh, Ahmad'
'Mirzaei, Masoud'
'Notash, Behrouz'
'Moshki, Niloofar'

_publ_section_title
;
 Bis(8-hydroxy-2-methylquinolinium)
 bis(pyridine-2,6-dicarboxylato)nickelate(II) methanol monosolvate
 monohydrate
;
_journal_coeditor_code HY2430
_journal_issue 7
_journal_name_full 'Acta Crystallographica Section E'
_journal_page_first m891
_journal_page_last m892
_journal_paper_doi 10.1107/S1600536811021015
_journal_volume 67
_journal_year 2011
_chemical_formula_iupac '(C10 H10 N O)2 [Ni (C7 H3 N O4)2], C H4 O, H2 O'
_chemical_formula_moiety '2(C10 H10 N O +), C14 H6 N2 Ni O8 2-, C H4 O, H2 O'
_chemical_formula_sum 'C35 H32 N4 Ni O12'
_chemical_formula_weight 759.34
_chemical_name_systematic
;
Bis(8-hydroxy-2-methylquinolinium) bis(pyridine-2,6-dicarboxylato)nickelate(II)
methanol monosolvate monohydrate
;
_space_group_IT_number 2
_symmetry_cell_setting triclinic
_symmetry_space_group_name_Hall '-P 1'
_symmetry_space_group_name_H-M 'P -1'
_atom_sites_solution_hydrogens geom
_atom_sites_solution_primary direct
_atom_sites_solution_secondary difmap
_audit_creation_method SHELXL-97
_cell_angle_alpha 115.45(3)
_cell_angle_beta 98.73(3)
_cell_angle_gamma 95.89(3)
_cell_formula_units_Z 2
_cell_length_a 10.100(2)
_cell_length_b 12.733(3)
_cell_length_c 14.638(3)
_cell_measurement_reflns_used 8795
_cell_measurement_temperature 120(2)
_cell_measurement_theta_max 29.14
_cell_measurement_theta_min 2.08
_cell_volume 1650.1(8)
_computing_cell_refinement 'X-AREA (Stoe & Cie, 2005)'
_computing_data_collection 'X-AREA (Stoe & Cie, 2005)'
_computing_data_reduction 'X-AREA (Stoe & Cie, 2005)'
_computing_molecular_graphics 'ORTEP-3 (Farrugia, 1997)'
_computing_publication_material 'WinGX (Farrugia, 1999)'
_computing_structure_refinement 'SHELXL97 (Sheldrick, 2008)'
_computing_structure_solution 'SHELXS97 (Sheldrick, 2008)'
_diffrn_ambient_temperature 120(2)
_diffrn_measured_fraction_theta_full 0.989
_diffrn_measured_fraction_theta_max 0.989
_diffrn_measurement_device_type 'Stoe IPDS II'
_diffrn_measurement_method \w
_diffrn_radiation_monochromator graphite
_diffrn_radiation_source 'fine-focus sealed tube'
_diffrn_radiation_type MoK\a
_diffrn_radiation_wavelength 0.71073
_diffrn_reflns_av_R_equivalents 0.0467
_diffrn_reflns_av_sigmaI/netI 0.0472
_diffrn_reflns_limit_h_max 13
_diffrn_reflns_limit_h_min -13
_diffrn_reflns_limit_k_max 17
_diffrn_reflns_limit_k_min -17
_diffrn_reflns_limit_l_max 20
_diffrn_reflns_limit_l_min -20
_diffrn_reflns_number 18115
_diffrn_reflns_theta_full 29.14
_diffrn_reflns_theta_max 29.14
_diffrn_reflns_theta_min 2.08
_exptl_absorpt_coefficient_mu 0.662
_exptl_absorpt_correction_T_max 0.856
_exptl_absorpt_correction_T_min 0.723
_exptl_absorpt_correction_type numerical
_exptl_absorpt_process_details '(X-SHAPE and X-RED32; Stoe & Cie, 2005)'
_exptl_crystal_colour green
_exptl_crystal_density_diffrn 1.528
_exptl_crystal_density_method 'not measured'
_exptl_crystal_description block
_exptl_crystal_F_000 788
_exptl_crystal_size_max 0.50
_exptl_crystal_size_mid 0.50
_exptl_crystal_size_min 0.23
_refine_diff_density_max 1.349
_refine_diff_density_min -1.174
_refine_ls_extinction_method none
_refine_ls_goodness_of_fit_ref 1.054
_refine_ls_hydrogen_treatment mixed
_refine_ls_matrix_type full
_refine_ls_number_parameters 492
_refine_ls_number_reflns 8795
_refine_ls_number_restraints 4
_refine_ls_restrained_S_all 1.071
_refine_ls_R_factor_all 0.0591
_refine_ls_R_factor_gt 0.0474
_refine_ls_shift/su_max 0.000
_refine_ls_shift/su_mean 0.000
_refine_ls_structure_factor_coef Fsqd
_refine_ls_weighting_details 'calc w=1/[\s^2^(Fo^2^)+(0.0950P)^2^] where P=(Fo^2^+2Fc^2^)/3'
_refine_ls_weighting_scheme calc
_refine_ls_wR_factor_gt 0.1332
_refine_ls_wR_factor_ref 0.1383
_reflns_number_gt 7132
_reflns_number_total 8795
_reflns_threshold_expression I>2\s(I)
_cod_data_source_file hy2430.cif
_cod_data_source_block I
_cod_original_cell_volume 1650.2(8)
_cod_database_code 2230703
_cod_database_fobs_code 2230703

loop_
_symmetry_equiv_pos_as_xyz
'x, y, z'
'-x, -y, -z'

loop_
_atom_site_type_symbol
_atom_site_label
_atom_site_fract_x
_atom_site_fract_y
_atom_site_fract_z
_atom_site_U_iso_or_equiv
_atom_site_adp_type
_atom_site_calc_flag
_atom_site_refinement_flags
_atom_site_occupancy
_atom_site_symmetry_multiplicity
_atom_site_disorder_assembly
_atom_site_disorder_group
Ni Ni1 0.48763(3) 0.22447(2) 0.253563(19) 0.01440(9) Uani d . 1 1 . .
O O1 0.31109(16) 0.28626(14) 0.21116(11) 0.0203(3) Uani d . 1 1 . .
O O2 0.10747(16) 0.21828(15) 0.10010(13) 0.0251(3) Uani d . 1 1 . .
O O3 0.61797(15) 0.09757(14) 0.23722(12) 0.0213(3) Uani d . 1 1 . .
O O4 0.62645(19) -0.09259(16) 0.13845(14) 0.0307(4) Uani d . 1 1 . .
O O5 0.39775(15) 0.19150(14) 0.36350(12) 0.0199(3) Uani d . 1 1 . .
O O6 0.42156(16) 0.25518(16) 0.53527(13) 0.0253(3) Uani d . 1 1 . .
O O7 0.61440(16) 0.32453(13) 0.20438(11) 0.0198(3) Uani d . 1 1 . .
O O8 0.77752(18) 0.48837(15) 0.26964(13) 0.0286(4) Uani d . 1 1 . .
O O9 0.83619(15) -0.06433(14) 0.67019(13) 0.0220(3) Uani d . 1 1 . .
H H9A 0.7626 -0.1060 0.6597 0.033 Uiso calc R 1 1 . .
O O10 -0.02135(18) 0.58541(16) 0.83206(14) 0.0277(4) Uani d . 1 1 . .
H H10A -0.0602 0.6421 0.8462 0.042 Uiso calc R 1 1 . .
O O11 0.87763(18) 0.13711(17) 0.34025(16) 0.0314(4) Uani d . 1 1 . .
O O12 0.4661(4) 0.3460(3) 0.0331(3) 0.0818(10) Uani d D 1 1 . .
N N1 0.38462(18) 0.08308(15) 0.12842(13) 0.0163(3) Uani d . 1 1 . .
N N2 0.58956(17) 0.35510(15) 0.38661(13) 0.0148(3) Uani d . 1 1 . .
N N3 1.04662(17) 0.04876(16) 0.63184(13) 0.0158(3) Uani d . 1 1 . .
N N4 0.11624(18) 0.42168(16) 0.84640(14) 0.0188(3) Uani d D 1 1 . .
C C1 0.2237(2) 0.20798(19) 0.13492(16) 0.0186(4) Uani d . 1 1 . .
C C2 0.2634(2) 0.08790(19) 0.08134(15) 0.0178(4) Uani d . 1 1 . .
C C3 0.1854(2) -0.0107(2) -0.00518(17) 0.0254(5) Uani d . 1 1 . .
H H3 0.1011 -0.0070 -0.0382 0.030 Uiso calc R 1 1 . .
C C4 0.2365(3) -0.1150(2) -0.04118(17) 0.0275(5) Uani d . 1 1 . .
H H4 0.1863 -0.1823 -0.0990 0.033 Uiso calc R 1 1 . .
C C5 0.3623(3) -0.11857(19) 0.00914(17) 0.0247(5) Uani d . 1 1 . .
H H5 0.3977 -0.1878 -0.0143 0.030 Uiso calc R 1 1 . .
C C6 0.4345(2) -0.01672(18) 0.09532(16) 0.0179(4) Uani d . 1 1 . .
C C7 0.5721(2) -0.00531(19) 0.16093(17) 0.0207(4) Uani d . 1 1 . .
C C8 0.4523(2) 0.26155(19) 0.45925(16) 0.0177(4) Uani d . 1 1 . .
C C9 0.5642(2) 0.36054(18) 0.47561(15) 0.0156(4) Uani d . 1 1 . .
C C10 0.6345(2) 0.45077(19) 0.57041(16) 0.0187(4) Uani d . 1 1 . .
H H10 0.6156 0.4548 0.6319 0.022 Uiso calc R 1 1 . .
C C11 0.7344(2) 0.5355(2) 0.57129(16) 0.0219(4) Uani d . 1 1 . .
H H11 0.7840 0.5967 0.6339 0.026 Uiso calc R 1 1 . .
C C12 0.7593(2) 0.5279(2) 0.47794(17) 0.0222(4) Uani d . 1 1 . .
H H12 0.8257 0.5838 0.4773 0.027 Uiso calc R 1 1 . .
C C13 0.6835(2) 0.43572(18) 0.38596(15) 0.0169(4) Uani d . 1 1 . .
C C14 0.6943(2) 0.41509(19) 0.27724(16) 0.0195(4) Uani d . 1 1 . .
C C15 1.2834(2) 0.0523(2) 0.61385(17) 0.0207(4) Uani d . 1 1 . .
H H15A 1.3271 0.0745 0.6842 0.031 Uiso calc R 1 1 . .
H H15B 1.3431 0.0846 0.5832 0.031 Uiso calc R 1 1 . .
H H15C 1.2632 -0.0324 0.5752 0.031 Uiso calc R 1 1 . .
C C16 1.1540(2) 0.09952(19) 0.61216(15) 0.0171(4) Uani d . 1 1 . .
C C17 1.1436(2) 0.1982(2) 0.59303(16) 0.0211(4) Uani d . 1 1 . .
H H17 1.2167 0.2331 0.5775 0.025 Uiso calc R 1 1 . .
C C18 1.0255(2) 0.2424(2) 0.59747(17) 0.0216(4) Uani d . 1 1 . .
H H18 1.0197 0.3083 0.5859 0.026 Uiso calc R 1 1 . .
C C19 0.9126(2) 0.18995(18) 0.61924(16) 0.0182(4) Uani d . 1 1 . .
C C20 0.7884(2) 0.2320(2) 0.62389(17) 0.0226(4) Uani d . 1 1 . .
H H20 0.7787 0.2982 0.6136 0.027 Uiso calc R 1 1 . .
C C21 0.6821(2) 0.1746(2) 0.64367(18) 0.0233(4) Uani d . 1 1 . .
H H21 0.6005 0.2025 0.6468 0.028 Uiso calc R 1 1 . .
C C22 0.6949(2) 0.0737(2) 0.65937(17) 0.0216(4) Uani d . 1 1 . .
H H22 0.6214 0.0359 0.6722 0.026 Uiso calc R 1 1 . .
C C23 0.8152(2) 0.03039(18) 0.65586(15) 0.0176(4) Uani d . 1 1 . .
C C24 0.9258(2) 0.08958(18) 0.63603(15) 0.0166(4) Uani d . 1 1 . .
C C25 0.3355(2) 0.3609(2) 0.8390(2) 0.0311(5) Uani d . 1 1 . .
H H25A 0.3341 0.3696 0.7769 0.047 Uiso calc R 1 1 . .
H H25B 0.3731 0.2925 0.8327 0.047 Uiso calc R 1 1 . .
H H25C 0.3906 0.4301 0.8972 0.047 Uiso calc R 1 1 . .
C C26 0.1934(2) 0.3462(2) 0.85504(16) 0.0219(4) Uani d . 1 1 . .
C C27 0.1390(2) 0.2585(2) 0.87963(17) 0.0239(4) Uani d . 1 1 . .
H H27 0.1915 0.2046 0.8850 0.029 Uiso calc R 1 1 . .
C C28 0.0084(2) 0.2513(2) 0.89586(16) 0.0227(4) Uani d . 1 1 . .
H H28 -0.0273 0.1921 0.9113 0.027 Uiso calc R 1 1 . .
C C29 -0.0716(2) 0.33329(19) 0.88931(15) 0.0192(4) Uani d . 1 1 . .
C C30 -0.2050(2) 0.3338(2) 0.90747(18) 0.0251(4) Uani d . 1 1 . .
H H30 -0.2452 0.2779 0.9248 0.030 Uiso calc R 1 1 . .
C C31 -0.2747(2) 0.4172(2) 0.89942(18) 0.0259(5) Uani d . 1 1 . .
H H31 -0.3625 0.4169 0.9116 0.031 Uiso calc R 1 1 . .
C C32 -0.2177(2) 0.5032(2) 0.87334(17) 0.0234(4) Uani d . 1 1 . .
H H32 -0.2679 0.5583 0.8680 0.028 Uiso calc R 1 1 . .
C C33 -0.0865(2) 0.50617(19) 0.85547(16) 0.0199(4) Uani d . 1 1 . .
C C34 -0.0139(2) 0.42021(19) 0.86331(15) 0.0171(4) Uani d . 1 1 . .
C C35 0.9526(3) 0.2250(3) 0.3241(3) 0.0370(6) Uani d . 1 1 . .
H H35A 0.9536 0.1951 0.2518 0.056 Uiso calc R 1 1 . .
H H35B 1.0444 0.2461 0.3638 0.056 Uiso calc R 1 1 . .
H H35C 0.9107 0.2937 0.3456 0.056 Uiso calc R 1 1 . .
H H3A 1.060(3) -0.010(3) 0.640(2) 0.030(8) Uiso d . 1 1 . .
H H4A 0.154(3) 0.468(3) 0.825(3) 0.040(9) Uiso d D 1 1 . .
H H11A 0.794(4) 0.117(3) 0.304(3) 0.051(10) Uiso d . 1 1 . .
H H12A 0.516(4) 0.350(4) 0.085(3) 0.076 Uiso d D 1 1 . .
H H12B 0.419(4) 0.291(3) -0.020(2) 0.076 Uiso d D 1 1 . .

loop_
_atom_site_aniso_label
_atom_site_aniso_U_11
_atom_site_aniso_U_22
_atom_site_aniso_U_33
_atom_site_aniso_U_12
_atom_site_aniso_U_13
_atom_site_aniso_U_23
Ni1 0.01386(13) 0.01242(13) 0.01467(13) -0.00045(9) 0.00241(9) 0.00496(10)
O1 0.0209(7) 0.0180(7) 0.0190(7) 0.0041(6) 0.0015(6) 0.0063(6)
O2 0.0182(7) 0.0275(8) 0.0287(8) 0.0042(6) 0.0006(6) 0.0135(7)
O3 0.0185(7) 0.0215(8) 0.0239(7) 0.0048(6) 0.0046(6) 0.0101(6)
O4 0.0376(10) 0.0272(9) 0.0353(9) 0.0177(8) 0.0153(8) 0.0164(8)
O5 0.0176(7) 0.0198(7) 0.0218(7) -0.0027(6) 0.0049(6) 0.0102(6)
O6 0.0224(8) 0.0343(9) 0.0252(8) 0.0001(7) 0.0080(6) 0.0192(7)
O7 0.0233(7) 0.0179(7) 0.0152(6) -0.0015(6) 0.0052(6) 0.0055(6)
O8 0.0325(9) 0.0242(8) 0.0258(8) -0.0073(7) 0.0148(7) 0.0085(7)
O9 0.0155(7) 0.0219(8) 0.0323(8) -0.0004(6) 0.0055(6) 0.0165(7)
O10 0.0278(8) 0.0280(9) 0.0395(9) 0.0097(7) 0.0165(7) 0.0225(8)
O11 0.0183(8) 0.0322(9) 0.0500(11) 0.0004(7) 0.0011(7) 0.0273(9)
O12 0.100(3) 0.080(2) 0.0591(18) 0.031(2) 0.0050(18) 0.0261(17)
N1 0.0170(8) 0.0145(8) 0.0168(8) 0.0001(6) 0.0054(6) 0.0068(6)
N2 0.0131(7) 0.0141(8) 0.0160(7) 0.0005(6) 0.0044(6) 0.0056(6)
N3 0.0151(8) 0.0147(8) 0.0161(7) -0.0007(6) 0.0035(6) 0.0063(6)
N4 0.0177(8) 0.0189(8) 0.0175(8) 0.0005(7) 0.0057(6) 0.0063(7)
C1 0.0195(9) 0.0204(10) 0.0169(9) 0.0033(8) 0.0048(7) 0.0092(8)
C2 0.0170(9) 0.0193(10) 0.0150(9) -0.0006(8) 0.0042(7) 0.0064(8)
C3 0.0223(10) 0.0287(12) 0.0183(10) -0.0041(9) 0.0029(8) 0.0067(9)
C4 0.0319(12) 0.0228(11) 0.0173(10) -0.0079(9) 0.0059(9) 0.0022(8)
C5 0.0382(13) 0.0139(9) 0.0206(10) 0.0002(9) 0.0139(9) 0.0053(8)
C6 0.0221(10) 0.0154(9) 0.0179(9) 0.0014(8) 0.0097(7) 0.0078(8)
C7 0.0232(10) 0.0202(10) 0.0239(10) 0.0060(8) 0.0114(8) 0.0123(8)
C8 0.0143(9) 0.0201(10) 0.0220(9) 0.0024(7) 0.0052(7) 0.0124(8)
C9 0.0141(8) 0.0174(9) 0.0174(9) 0.0022(7) 0.0045(7) 0.0095(7)
C10 0.0204(9) 0.0204(10) 0.0158(9) 0.0040(8) 0.0059(7) 0.0080(8)
C11 0.0224(10) 0.0193(10) 0.0168(9) -0.0014(8) 0.0032(8) 0.0031(8)
C12 0.0204(10) 0.0183(10) 0.0219(10) -0.0055(8) 0.0050(8) 0.0054(8)
C13 0.0173(9) 0.0153(9) 0.0177(9) 0.0007(7) 0.0068(7) 0.0067(7)
C14 0.0215(10) 0.0169(9) 0.0193(9) 0.0012(8) 0.0092(8) 0.0066(8)
C15 0.0148(9) 0.0247(10) 0.0211(10) 0.0003(8) 0.0039(7) 0.0098(8)
C16 0.0145(9) 0.0200(9) 0.0128(8) -0.0026(7) 0.0022(7) 0.0053(7)
C17 0.0221(10) 0.0209(10) 0.0189(9) -0.0035(8) 0.0053(8) 0.0090(8)
C18 0.0255(11) 0.0192(10) 0.0212(10) 0.0001(8) 0.0044(8) 0.0113(8)
C19 0.0189(9) 0.0171(9) 0.0164(9) -0.0006(8) 0.0029(7) 0.0069(7)
C20 0.0243(10) 0.0202(10) 0.0233(10) 0.0044(8) 0.0043(8) 0.0101(8)
C21 0.0182(10) 0.0247(11) 0.0254(10) 0.0050(8) 0.0045(8) 0.0098(9)
C22 0.0165(9) 0.0227(10) 0.0240(10) 0.0003(8) 0.0046(8) 0.0099(8)
C23 0.0167(9) 0.0169(9) 0.0167(9) -0.0009(7) 0.0025(7) 0.0067(7)
C24 0.0160(9) 0.0165(9) 0.0138(8) -0.0010(7) 0.0018(7) 0.0050(7)
C25 0.0181(10) 0.0263(12) 0.0396(13) 0.0032(9) 0.0066(9) 0.0067(10)
C26 0.0198(10) 0.0194(10) 0.0190(9) 0.0024(8) 0.0029(8) 0.0026(8)
C27 0.0255(11) 0.0199(10) 0.0220(10) 0.0053(8) 0.0009(8) 0.0065(8)
C28 0.0294(11) 0.0194(10) 0.0181(9) 0.0003(8) 0.0036(8) 0.0088(8)
C29 0.0214(10) 0.0198(10) 0.0135(8) -0.0004(8) 0.0041(7) 0.0056(7)
C30 0.0243(11) 0.0264(11) 0.0235(10) -0.0025(9) 0.0100(8) 0.0103(9)
C31 0.0178(10) 0.0286(12) 0.0270(11) 0.0013(9) 0.0099(8) 0.0076(9)
C32 0.0205(10) 0.0235(11) 0.0242(10) 0.0058(8) 0.0070(8) 0.0081(9)
C33 0.0208(10) 0.0197(10) 0.0187(9) 0.0020(8) 0.0051(8) 0.0083(8)
C34 0.0165(9) 0.0190(9) 0.0138(8) 0.0015(7) 0.0050(7) 0.0057(7)
C35 0.0280(12) 0.0318(13) 0.0547(17) -0.0047(10) -0.0021(11) 0.0284(13)

loop_
_atom_type_symbol
_atom_type_description
_atom_type_scat_dispersion_real
_atom_type_scat_dispersion_imag
_atom_type_scat_source
C C 0.0033 0.0016 'International Tables Vol C Tables 4.2.6.8 and 6.1.1.4'
H H 0.0000 0.0000 'International Tables Vol C Tables 4.2.6.8 and 6.1.1.4'
N N 0.0061 0.0033 'International Tables Vol C Tables 4.2.6.8 and 6.1.1.4'
O O 0.0106 0.0060 'International Tables Vol C Tables 4.2.6.8 and 6.1.1.4'
Ni Ni 0.3393 1.1124 'International Tables Vol C Tables 4.2.6.8 and 6.1.1.4'

loop_
_geom_angle_atom_site_label_1
_geom_angle_atom_site_label_2
_geom_angle_atom_site_label_3
_geom_angle_site_symmetry_1
_geom_angle_site_symmetry_3
_geom_angle
_geom_angle_publ_flag
N2 Ni1 N1 . . 173.76(7) ?
N2 Ni1 O7 . . 78.07(7) ?
N1 Ni1 O7 . . 107.32(7) ?
N2 Ni1 O5 . . 77.35(7) ?
N1 Ni1 O5 . . 97.45(7) ?
O7 Ni1 O5 . . 155.11(6) ?
N2 Ni1 O1 . . 105.25(7) ?
N1 Ni1 O1 . . 77.98(7) ?
O7 Ni1 O1 . . 92.46(6) ?
O5 Ni1 O1 . . 90.26(6) ?
N2 Ni1 O3 . . 99.28(7) ?
N1 Ni1 O3 . . 77.43(7) ?
O7 Ni1 O3 . . 94.27(6) ?
O5 Ni1 O3 . . 93.46(6) ?
O1 Ni1 O3 . . 155.41(6) ?
C1 O1 Ni1 . . 114.11(14) ?
C7 O3 Ni1 . . 115.21(13) ?
C8 O5 Ni1 . . 115.57(13) ?
C14 O7 Ni1 . . 114.82(13) ?
C23 O9 H9A . . 109.5 ?
C33 O10 H10A . . 109.5 ?
C35 O11 H11A . . 111(3) ?
H12A O12 H12B . . 134(4) ?
C2 N1 C6 . . 121.35(19) ?
C2 N1 Ni1 . . 119.01(14) ?
C6 N1 Ni1 . . 119.57(14) ?
C13 N2 C9 . . 121.36(18) ?
C13 N2 Ni1 . . 118.90(14) ?
C9 N2 Ni1 . . 119.74(14) ?
C16 N3 C24 . . 122.90(18) ?
C16 N3 H3A . . 113(2) ?
C24 N3 H3A . . 124(2) ?
C26 N4 C34 . . 123.3(2) ?
C26 N4 H4A . . 113(2) ?
C34 N4 H4A . . 123(2) ?
O2 C1 O1 . . 126.9(2) ?
O2 C1 C2 . . 116.94(19) ?
O1 C1 C2 . . 116.19(18) ?
N1 C2 C3 . . 121.0(2) ?
N1 C2 C1 . . 112.51(18) ?
C3 C2 C1 . . 126.51(19) ?
C2 C3 C4 . . 118.4(2) ?
C2 C3 H3 . . 120.8 ?
C4 C3 H3 . . 120.8 ?
C5 C4 C3 . . 119.9(2) ?
C5 C4 H4 . . 120.1 ?
C3 C4 H4 . . 120.1 ?
C4 C5 C6 . . 118.6(2) ?
C4 C5 H5 . . 120.7 ?
C6 C5 H5 . . 120.7 ?
N1 C6 C5 . . 120.8(2) ?
N1 C6 C7 . . 113.46(18) ?
C5 C6 C7 . . 125.7(2) ?
O4 C7 O3 . . 126.7(2) ?
O4 C7 C6 . . 119.0(2) ?
O3 C7 C6 . . 114.29(18) ?
O6 C8 O5 . . 126.6(2) ?
O6 C8 C9 . . 119.24(19) ?
O5 C8 C9 . . 114.17(18) ?
N2 C9 C10 . . 121.21(19) ?
N2 C9 C8 . . 112.99(18) ?
C10 C9 C8 . . 125.79(18) ?
C9 C10 C11 . . 118.25(19) ?
C9 C10 H10 . . 120.9 ?
C11 C10 H10 . . 120.9 ?
C12 C11 C10 . . 119.6(2) ?
C12 C11 H11 . . 120.2 ?
C10 C11 H11 . . 120.2 ?
C13 C12 C11 . . 118.8(2) ?
C13 C12 H12 . . 120.6 ?
C11 C12 H12 . . 120.6 ?
N2 C13 C12 . . 120.76(19) ?
N2 C13 C14 . . 113.11(18) ?
C12 C13 C14 . . 126.12(19) ?
O8 C14 O7 . . 127.7(2) ?
O8 C14 C13 . . 117.26(19) ?
O7 C14 C13 . . 115.06(18) ?
C16 C15 H15A . . 109.5 ?
C16 C15 H15B . . 109.5 ?
H15A C15 H15B . . 109.5 ?
C16 C15 H15C . . 109.5 ?
H15A C15 H15C . . 109.5 ?
H15B C15 H15C . . 109.5 ?
N3 C16 C17 . . 119.24(19) ?
N3 C16 C15 . . 119.15(19) ?
C17 C16 C15 . . 121.58(19) ?
C18 C17 C16 . . 119.7(2) ?
C18 C17 H17 . . 120.1 ?
C16 C17 H17 . . 120.1 ?
C17 C18 C19 . . 121.2(2) ?
C17 C18 H18 . . 119.4 ?
C19 C18 H18 . . 119.4 ?
C18 C19 C20 . . 123.2(2) ?
C18 C19 C24 . . 117.50(19) ?
C20 C19 C24 . . 119.32(19) ?
C21 C20 C19 . . 119.7(2) ?
C21 C20 H20 . . 120.2 ?
C19 C20 H20 . . 120.2 ?
C20 C21 C22 . . 121.0(2) ?
C20 C21 H21 . . 119.5 ?
C22 C21 H21 . . 119.5 ?
C23 C22 C21 . . 120.9(2) ?
C23 C22 H22 . . 119.5 ?
C21 C22 H22 . . 119.5 ?
O9 C23 C22 . . 124.84(19) ?
O9 C23 C24 . . 116.69(18) ?
C22 C23 C24 . . 118.46(19) ?
N3 C24 C19 . . 119.42(18) ?
N3 C24 C23 . . 119.95(19) ?
C19 C24 C23 . . 120.62(19) ?
C26 C25 H25A . . 109.5 ?
C26 C25 H25B . . 109.5 ?
H25A C25 H25B . . 109.5 ?
C26 C25 H25C . . 109.5 ?
H25A C25 H25C . . 109.5 ?
H25B C25 H25C . . 109.5 ?
N4 C26 C27 . . 119.0(2) ?
N4 C26 C25 . . 117.8(2) ?
C27 C26 C25 . . 123.2(2) ?
C28 C27 C26 . . 120.4(2) ?
C28 C27 H27 . . 119.8 ?
C26 C27 H27 . . 119.8 ?
C27 C28 C29 . . 120.4(2) ?
C27 C28 H28 . . 119.8 ?
C29 C28 H28 . . 119.8 ?
C28 C29 C30 . . 123.9(2) ?
C28 C29 C34 . . 117.7(2) ?
C30 C29 C34 . . 118.4(2) ?
C31 C30 C29 . . 119.6(2) ?
C31 C30 H30 . . 120.2 ?
C29 C30 H30 . . 120.2 ?
C30 C31 C32 . . 122.0(2) ?
C30 C31 H31 . . 119.0 ?
C32 C31 H31 . . 119.0 ?
C33 C32 C31 . . 120.2(2) ?
C33 C32 H32 . . 119.9 ?
C31 C32 H32 . . 119.9 ?
O10 C33 C32 . . 125.2(2) ?
O10 C33 C34 . . 116.59(19) ?
C32 C33 C34 . . 118.2(2) ?
N4 C34 C33 . . 119.24(19) ?
N4 C34 C29 . . 119.19(19) ?
C33 C34 C29 . . 121.57(19) ?
O11 C35 H35A . . 109.5 ?
O11 C35 H35B . . 109.5 ?
H35A C35 H35B . . 109.5 ?
O11 C35 H35C . . 109.5 ?
H35A C35 H35C . . 109.5 ?
H35B C35 H35C . . 109.5 ?

loop_
_geom_bond_atom_site_label_1
_geom_bond_atom_site_label_2
_geom_bond_site_symmetry_2
_geom_bond_distance
_geom_bond_publ_flag
Ni1 N2 . 1.969(2) ?
Ni1 N1 . 1.970(2) ?
Ni1 O7 . 2.1247(16) ?
Ni1 O5 . 2.1298(16) ?
Ni1 O1 . 2.1343(16) ?
Ni1 O3 . 2.1449(16) ?
O1 C1 . 1.258(3) ?
O2 C1 . 1.250(3) ?
O3 C7 . 1.280(3) ?
O4 C7 . 1.229(3) ?
O5 C8 . 1.286(3) ?
O6 C8 . 1.232(3) ?
O7 C14 . 1.269(3) ?
O8 C14 . 1.243(3) ?
O9 C23 . 1.342(3) ?
O9 H9A . 0.8200 ?
O10 C33 . 1.341(3) ?
O10 H10A . 0.8200 ?
O11 C35 . 1.411(3) ?
O11 H11A . 0.87(4) ?
O12 H12A . 0.82(2) ?
O12 H12B . 0.82(2) ?
N1 C2 . 1.332(3) ?
N1 C6 . 1.334(3) ?
N2 C13 . 1.329(3) ?
N2 C9 . 1.340(3) ?
N3 C16 . 1.337(3) ?
N3 C24 . 1.374(3) ?
N3 H3A . 0.82(3) ?
N4 C26 . 1.333(3) ?
N4 C34 . 1.374(3) ?
N4 H4A . 0.86(3) ?
C1 C2 . 1.518(3) ?
C2 C3 . 1.389(3) ?
C3 C4 . 1.389(4) ?
C3 H3 . 0.9300 ?
C4 C5 . 1.384(4) ?
C4 H4 . 0.9300 ?
C5 C6 . 1.388(3) ?
C5 H5 . 0.9300 ?
C6 C7 . 1.519(3) ?
C8 C9 . 1.513(3) ?
C9 C10 . 1.383(3) ?
C10 C11 . 1.394(3) ?
C10 H10 . 0.9300 ?
C11 C12 . 1.392(3) ?
C11 H11 . 0.9300 ?
C12 C13 . 1.386(3) ?
C12 H12 . 0.9300 ?
C13 C14 . 1.521(3) ?
C15 C16 . 1.495(3) ?
C15 H15A . 0.9600 ?
C15 H15B . 0.9600 ?
C15 H15C . 0.9600 ?
C16 C17 . 1.410(3) ?
C17 C18 . 1.369(3) ?
C17 H17 . 0.9300 ?
C18 C19 . 1.409(3) ?
C18 H18 . 0.9300 ?
C19 C20 . 1.413(3) ?
C19 C24 . 1.417(3) ?
C20 C21 . 1.373(3) ?
C20 H20 . 0.9300 ?
C21 C22 . 1.413(3) ?
C21 H21 . 0.9300 ?
C22 C23 . 1.384(3) ?
C22 H22 . 0.9300 ?
C23 C24 . 1.419(3) ?
C25 C26 . 1.495(3) ?
C25 H25A . 0.9600 ?
C25 H25B . 0.9600 ?
C25 H25C . 0.9600 ?
C26 C27 . 1.400(3) ?
C27 C28 . 1.376(3) ?
C27 H27 . 0.9300 ?
C28 C29 . 1.410(3) ?
C28 H28 . 0.9300 ?
C29 C30 . 1.412(3) ?
C29 C34 . 1.416(3) ?
C30 C31 . 1.368(4) ?
C30 H30 . 0.9300 ?
C31 C32 . 1.405(3) ?
C31 H31 . 0.9300 ?
C32 C33 . 1.389(3) ?
C32 H32 . 0.9300 ?
C33 C34 . 1.413(3) ?
C35 H35A . 0.9600 ?
C35 H35B . 0.9600 ?
C35 H35C . 0.9600 ?

loop_
_geom_hbond_atom_site_label_D
_geom_hbond_atom_site_label_H
_geom_hbond_atom_site_label_A
_geom_hbond_site_symmetry_A
_geom_hbond_distance_DH
_geom_hbond_distance_HA
_geom_hbond_distance_DA
_geom_hbond_angle_DHA
_geom_hbond_publ_flag
C5 H5 O7 2_655 0.93 2.54 3.164(3) 124.3 yes
C11 H11 O1 2_666 0.93 2.52 3.154(3) 125.9 yes
C15 H15A O4 2_756 0.96 2.47 3.398(3) 162.1 yes
C17 H17 O6 1_655 0.93 2.27 3.155(3) 158.4 yes
C21 H21 O6 . 0.93 2.58 3.344(3) 139.3 yes
C25 H25A O8 2_666 0.96 2.50 3.169(3) 126.7 yes
C27 H27 O4 2_656 0.93 2.42 3.298(3) 158.0 yes
N3 H3A O11 2_756 0.82(3) 1.92(3) 2.732(3) 171(3) yes
N4 H4A O8 2_666 0.86(3) 1.89(3) 2.706(3) 157(3) yes
O9 H9A O5 2_656 0.82 1.75 2.574(2) 178.0 yes
O10 H10A O2 2_566 0.82 1.76 2.562(2) 166.2 yes
O11 H11A O3 . 0.87(4) 1.83(4) 2.699(2) 171(4) yes
O12 H12A O7 . 0.820(18) 2.05(2) 2.852(4) 167(5) yes
O12 H12B O4 2_655 0.820(19) 2.32(3) 3.049(4) 149(4) yes

loop_
_geom_torsion_atom_site_label_1
_geom_torsion_atom_site_label_2
_geom_torsion_atom_site_label_3
_geom_torsion_atom_site_label_4
_geom_torsion_site_symmetry_1
_geom_torsion_site_symmetry_2
_geom_torsion_site_symmetry_3
_geom_torsion_site_symmetry_4
_geom_torsion
_geom_torsion_publ_flag
N2 Ni1 O1 C1 . . . . -170.54(14) ?
N1 Ni1 O1 C1 . . . . 3.97(15) ?
O7 Ni1 O1 C1 . . . . 111.16(15) ?
O5 Ni1 O1 C1 . . . . -93.59(15) ?
O3 Ni1 O1 C1 . . . . 5.3(2) ?
N2 Ni1 O3 C7 . . . . 173.19(15) ?
N1 Ni1 O3 C7 . . . . -1.41(15) ?
O7 Ni1 O3 C7 . . . . -108.22(15) ?
O5 Ni1 O3 C7 . . . . 95.46(15) ?
O1 Ni1 O3 C7 . . . . -2.7(2) ?
N2 Ni1 O5 C8 . . . . -4.03(14) ?
N1 Ni1 O5 C8 . . . . 172.48(14) ?
O7 Ni1 O5 C8 . . . . -13.2(2) ?
O1 Ni1 O5 C8 . . . . -109.61(15) ?
O3 Ni1 O5 C8 . . . . 94.72(15) ?
N2 Ni1 O7 C14 . . . . 1.19(15) ?
N1 Ni1 O7 C14 . . . . -175.57(14) ?
O5 Ni1 O7 C14 . . . . 10.3(2) ?
O1 Ni1 O7 C14 . . . . 106.26(15) ?
O3 Ni1 O7 C14 . . . . -97.41(15) ?
O7 Ni1 N1 C2 . . . . -90.88(16) ?
O5 Ni1 N1 C2 . . . . 86.61(16) ?
O1 Ni1 N1 C2 . . . . -2.05(15) ?
O3 Ni1 N1 C2 . . . . 178.52(16) ?
O7 Ni1 N1 C6 . . . . 92.11(16) ?
O5 Ni1 N1 C6 . . . . -90.39(16) ?
O1 Ni1 N1 C6 . . . . -179.06(16) ?
O3 Ni1 N1 C6 . . . . 1.51(15) ?
O7 Ni1 N2 C13 . . . . -1.72(15) ?
O5 Ni1 N2 C13 . . . . -177.78(16) ?
O1 Ni1 N2 C13 . . . . -91.02(15) ?
O3 Ni1 N2 C13 . . . . 90.73(15) ?
O7 Ni1 N2 C9 . . . . 178.94(16) ?
O5 Ni1 N2 C9 . . . . 2.87(14) ?
O1 Ni1 N2 C9 . . . . 89.63(15) ?
O3 Ni1 N2 C9 . . . . -88.62(15) ?
Ni1 O1 C1 O2 . . . . 173.66(18) ?
Ni1 O1 C1 C2 . . . . -5.0(2) ?
C6 N1 C2 C3 . . . . -1.1(3) ?
Ni1 N1 C2 C3 . . . . -178.01(16) ?
C6 N1 C2 C1 . . . . 177.15(17) ?
Ni1 N1 C2 C1 . . . . 0.2(2) ?
O2 C1 C2 N1 . . . . -175.41(18) ?
O1 C1 C2 N1 . . . . 3.4(3) ?
O2 C1 C2 C3 . . . . 2.7(3) ?
O1 C1 C2 C3 . . . . -178.5(2) ?
N1 C2 C3 C4 . . . . 0.4(3) ?
C1 C2 C3 C4 . . . . -177.5(2) ?
C2 C3 C4 C5 . . . . 0.0(3) ?
C3 C4 C5 C6 . . . . 0.2(3) ?
C2 N1 C6 C5 . . . . 1.2(3) ?
Ni1 N1 C6 C5 . . . . 178.16(15) ?
C2 N1 C6 C7 . . . . -178.34(18) ?
Ni1 N1 C6 C7 . . . . -1.4(2) ?
C4 C5 C6 N1 . . . . -0.8(3) ?
C4 C5 C6 C7 . . . . 178.7(2) ?
Ni1 O3 C7 O4 . . . . -177.46(19) ?
Ni1 O3 C7 C6 . . . . 1.1(2) ?
N1 C6 C7 O4 . . . . 178.78(19) ?
C5 C6 C7 O4 . . . . -0.8(3) ?
N1 C6 C7 O3 . . . . 0.1(3) ?
C5 C6 C7 O3 . . . . -179.4(2) ?
Ni1 O5 C8 O6 . . . . -176.08(17) ?
Ni1 O5 C8 C9 . . . . 4.3(2) ?
C13 N2 C9 C10 . . . . 0.3(3) ?
Ni1 N2 C9 C10 . . . . 179.66(14) ?
C13 N2 C9 C8 . . . . 179.14(17) ?
Ni1 N2 C9 C8 . . . . -1.5(2) ?
O6 C8 C9 N2 . . . . 178.34(18) ?
O5 C8 C9 N2 . . . . -2.0(2) ?
O6 C8 C9 C10 . . . . -2.9(3) ?
O5 C8 C9 C10 . . . . 176.70(19) ?
N2 C9 C10 C11 . . . . -0.9(3) ?
C8 C9 C10 C11 . . . . -179.59(19) ?
C9 C10 C11 C12 . . . . 0.7(3) ?
C10 C11 C12 C13 . . . . 0.1(3) ?
C9 N2 C13 C12 . . . . 0.5(3) ?
Ni1 N2 C13 C12 . . . . -178.84(16) ?
C9 N2 C13 C14 . . . . -178.75(17) ?
Ni1 N2 C13 C14 . . . . 1.9(2) ?
C11 C12 C13 N2 . . . . -0.7(3) ?
C11 C12 C13 C14 . . . . 178.5(2) ?
Ni1 O7 C14 O8 . . . . -179.45(19) ?
Ni1 O7 C14 C13 . . . . -0.5(2) ?
N2 C13 C14 O8 . . . . 178.21(19) ?
C12 C13 C14 O8 . . . . -1.0(3) ?
N2 C13 C14 O7 . . . . -0.8(3) ?
C12 C13 C14 O7 . . . . 180.0(2) ?
C24 N3 C16 C17 . . . . -1.1(3) ?
C24 N3 C16 C15 . . . . 177.27(18) ?
N3 C16 C17 C18 . . . . 1.7(3) ?
C15 C16 C17 C18 . . . . -176.62(19) ?
C16 C17 C18 C19 . . . . -1.1(3) ?
C17 C18 C19 C20 . . . . -179.5(2) ?
C17 C18 C19 C24 . . . . -0.2(3) ?
C18 C19 C20 C21 . . . . 178.8(2) ?
C24 C19 C20 C21 . . . . -0.6(3) ?
C19 C20 C21 C22 . . . . -0.1(3) ?
C20 C21 C22 C23 . . . . 0.4(3) ?
C21 C22 C23 O9 . . . . 179.8(2) ?
C21 C22 C23 C24 . . . . 0.0(3) ?
C16 N3 C24 C19 . . . . -0.2(3) ?
C16 N3 C24 C23 . . . . 179.11(18) ?
C18 C19 C24 N3 . . . . 0.8(3) ?
C20 C19 C24 N3 . . . . -179.81(18) ?
C18 C19 C24 C23 . . . . -178.48(18) ?
C20 C19 C24 C23 . . . . 0.9(3) ?
O9 C23 C24 N3 . . . . 0.3(3) ?
C22 C23 C24 N3 . . . . -179.88(19) ?
O9 C23 C24 C19 . . . . 179.56(18) ?
C22 C23 C24 C19 . . . . -0.6(3) ?
C34 N4 C26 C27 . . . . 1.9(3) ?
C34 N4 C26 C25 . . . . -177.4(2) ?
N4 C26 C27 C28 . . . . -0.8(3) ?
C25 C26 C27 C28 . . . . 178.4(2) ?
C26 C27 C28 C29 . . . . -0.9(3) ?
C27 C28 C29 C30 . . . . -178.3(2) ?
C27 C28 C29 C34 . . . . 1.4(3) ?
C28 C29 C30 C31 . . . . 179.9(2) ?
C34 C29 C30 C31 . . . . 0.1(3) ?
C29 C30 C31 C32 . . . . 0.1(4) ?
C30 C31 C32 C33 . . . . -0.4(4) ?
C31 C32 C33 O10 . . . . -178.7(2) ?
C31 C32 C33 C34 . . . . 0.6(3) ?
C26 N4 C34 C33 . . . . 178.0(2) ?
C26 N4 C34 C29 . . . . -1.3(3) ?
O10 C33 C34 N4 . . . . -0.4(3) ?
C32 C33 C34 N4 . . . . -179.72(19) ?
O10 C33 C34 C29 . . . . 178.94(19) ?
C32 C33 C34 C29 . . . . -0.4(3) ?
C28 C29 C34 N4 . . . . -0.4(3) ?
C30 C29 C34 N4 . . . . 179.36(19) ?
C28 C29 C34 C33 . . . . -179.72(19) ?
C30 C29 C34 C33 . . . . 0.1(3) ?
